data_7247672
loop_
_publ_author_name
'Montisci, Fabio'
'Lanza, Arianna'
'Fisch, Martin'
'Sonneville, Camille'
'Geng, Yan'
'Decurtins, Silvio'
'Reber, Christian'
'Liu, Shi-Xia'
'Macchi, Piero'

_publ_section_title
;
 High pressure behaviour of the organic semiconductor salt
 (TTF-BTD)<sub>2</sub>I<sub>3</sub>.
;
_journal_issue 45
_journal_name_full 'Physical chemistry chemical physics : PCCP'
_journal_page_first 31410
_journal_page_last 31417
_journal_paper_doi 10.1039/d3cp04220k
_journal_volume 25
_journal_year 2023
_chemical_formula_sum 'C20 H8 I3 N4 S10'
_chemical_formula_weight 1005.60
_space_group_crystal_system monoclinic
_space_group_IT_number 12
_space_group_name_Hall '-C 2y'
_space_group_name_H-M_alt 'C 1 2/m 1'
_atom_sites_solution_hydrogens geom
_audit_creation_method SHELXL-2012
_audit_update_record
;
2023-08-31 deposited with the CCDC.	2023-11-01 downloaded from the CCDC.
;
_cell_angle_alpha 90
_cell_angle_beta 107.070(13)
_cell_angle_gamma 90
_cell_formula_units_Z 2
_cell_length_a 20.718(4)
_cell_length_b 9.9600(8)
_cell_length_c 7.3352(8)
_cell_measurement_reflns_used 1202
_cell_measurement_temperature 283(8)
_cell_measurement_theta_max 27.1070
_cell_measurement_theta_min 2.0410
_cell_volume 1446.9(4)
_computing_cell_refinement
;
CrysAlisPro, Agilent Technologies,
Version 1.171.36.28 (release 01-02-2013 CrysAlis171 .NET)
(compiled Feb  1 2013,16:14:44)
;
_computing_data_collection
;
CrysAlisPro, Agilent Technologies,
Version 1.171.36.28 (release 01-02-2013 CrysAlis171 .NET)
(compiled Feb  1 2013,16:14:44)
;
_computing_data_reduction
;
CrysAlisPro, Agilent Technologies,
Version 1.171.36.28 (release 01-02-2013 CrysAlis171 .NET)
(compiled Feb  1 2013,16:14:44)
;
_computing_structure_refinement 'SHELXL-2012 (Sheldrick, 2012)'
_diffrn_ambient_temperature 283(8)
_diffrn_detector_area_resol_mean 16.0965
_diffrn_measured_fraction_theta_full 0.999
_diffrn_measured_fraction_theta_max 0.912
_diffrn_measurement_device_type 'SuperNova, Single source at offset, Eos'
_diffrn_radiation_monochromator mirror
_diffrn_radiation_source 'SuperNova (Mo) X-ray Source'
_diffrn_radiation_type 'Mo K\a'
_diffrn_radiation_wavelength 0.7107
_diffrn_reflns_av_unetI/netI 0.0305
_diffrn_reflns_Laue_measured_fraction_full 0.999
_diffrn_reflns_Laue_measured_fraction_max 0.912
_diffrn_reflns_limit_h_max 26
_diffrn_reflns_limit_h_min -26
_diffrn_reflns_limit_k_max 12
_diffrn_reflns_limit_k_min -12
_diffrn_reflns_limit_l_max 9
_diffrn_reflns_limit_l_min -9
_diffrn_reflns_number 2905
_diffrn_reflns_point_group_measured_fraction_full 0.999
_diffrn_reflns_point_group_measured_fraction_max 0.912
_diffrn_reflns_theta_full 25.242
_diffrn_reflns_theta_max 28.087
_diffrn_reflns_theta_min 2.057
_exptl_absorpt_coefficient_mu 4.012
_exptl_absorpt_correction_T_max 1.00000
_exptl_absorpt_correction_T_min 0.76260
_exptl_absorpt_correction_type multi-scan
_exptl_absorpt_process_details
;
CrysAlisPro, Agilent Technologies,
Version 1.171.36.28 (release 01-02-2013 CrysAlis171 .NET)
(compiled Feb  1 2013,16:14:44)
Empirical absorption correction using spherical harmonics,
 implemented in SCALE3 ABSPACK scaling algorithm.
;
_exptl_crystal_colour black
_exptl_crystal_density_diffrn 2.308
_exptl_crystal_description plate
_exptl_crystal_F_000 950
_exptl_crystal_size_max 0.2736
_exptl_crystal_size_mid 0.0971
_exptl_crystal_size_min 0.0358
_refine_diff_density_max 1.173
_refine_diff_density_min -0.893
_refine_diff_density_rms 0.136
_refine_ls_extinction_method none
_refine_ls_goodness_of_fit_ref 1.024
_refine_ls_hydrogen_treatment constr
_refine_ls_matrix_type full
_refine_ls_number_parameters 93
_refine_ls_number_reflns 2905
_refine_ls_number_restraints 0
_refine_ls_restrained_S_all 1.024
_refine_ls_R_factor_all 0.0484
_refine_ls_R_factor_gt 0.0310
_refine_ls_shift/su_max 0.000
_refine_ls_shift/su_mean 0.000
_refine_ls_structure_factor_coef Fsqd
_refine_ls_weighting_details
;
 w=1/[\s^2^(Fo^2^)+(0.0384P)^2^]
 where P=(Fo^2^+2Fc^2^)/3
;
_refine_ls_weighting_scheme calc
_refine_ls_wR_factor_gt 0.0693
_refine_ls_wR_factor_ref 0.0737
_reflns_Friedel_coverage 0.000
_reflns_number_gt 2189
_reflns_number_total 2905
_reflns_threshold_expression 'I > 2\s(I)'
_cod_data_source_file d3cp04220k2.cif
_cod_data_source_block 283K
_cod_depositor_comments 'Adding full bibliography for 7247670--7247672.cif.'
_cod_original_cell_volume 1447.0(4)
_cod_original_sg_symbol_H-M 'C 2/m'
_cod_database_code 7247672
_shelx_space_group_comment
;
The symmetry employed for this shelxl refinement is uniquely defined
by the following loop, which should always be used as a source of
symmetry information in preference to the above space-group names.
They are only intended as comments.
;
_shelxl_version_number 2012-9

loop_
_space_group_symop_operation_xyz
'x, y, z'
'-x, y, -z'
'x+1/2, y+1/2, z'
'-x+1/2, y+1/2, -z'
'-x, -y, -z'
'x, -y, z'
'-x+1/2, -y+1/2, -z'
'x+1/2, -y+1/2, z'

loop_
_atom_site_label
_atom_site_type_symbol
_atom_site_fract_x
_atom_site_fract_y
_atom_site_fract_z
_atom_site_U_iso_or_equiv
_atom_site_adp_type
_atom_site_occupancy
_atom_site_site_symmetry_order
_atom_site_calc_flag
_atom_site_refinement_flags_posn
_atom_site_refinement_flags_adp
_atom_site_refinement_flags_occupancy
_atom_site_disorder_assembly
_atom_site_disorder_group
I1 I 0.5000 0.0000 0.5000 0.03741(16) Uani 1 4 d S T P . .
I2 I 0.35275(2) 0.0000 0.39573(6) 0.04452(15) Uani 1 2 d S T P . .
S1 S 0.61214(7) 0.0000 1.0837(2) 0.0427(4) Uani 1 2 d S T P . .
S2 S 0.92370(5) -0.14850(9) 1.24717(15) 0.0359(2) Uani 1 1 d . . . . .
S3 S 1.08080(6) 0.14725(10) 1.27185(17) 0.0422(3) Uani 1 1 d . . . . .
N1 N 0.66360(16) -0.1257(3) 1.1163(5) 0.0382(8) Uani 1 1 d . . . . .
C1 C 0.72590(18) -0.0719(4) 1.1540(5) 0.0302(8) Uani 1 1 d . . . . .
C2 C 0.78684(19) -0.1440(4) 1.1857(5) 0.0318(9) Uani 1 1 d . . . . .
H2 H 0.7874 -0.2374 1.1889 0.038 Uiso 1 1 calc R U . . .
C3 C 0.84491(18) -0.0723(3) 1.2113(5) 0.0285(8) Uani 1 1 d . . . . .
C4 C 0.9690(3) 0.0000 1.2564(7) 0.0299(12) Uani 1 2 d S T P . .
C5 C 1.0353(3) 0.0000 1.2664(7) 0.0311(12) Uani 1 2 d S T P . .
C10 C 1.1558(2) 0.0662(4) 1.2884(7) 0.0514(12) Uani 1 1 d . . . . .
H10 H 1.1951 0.1144 1.2971 0.062 Uiso 1 1 calc R U . . .

loop_
_atom_site_aniso_label
_atom_site_aniso_U_11
_atom_site_aniso_U_22
_atom_site_aniso_U_33
_atom_site_aniso_U_23
_atom_site_aniso_U_13
_atom_site_aniso_U_12
I1 0.0379(3) 0.0314(3) 0.0385(3) 0.000 0.0044(2) 0.000
I2 0.0373(2) 0.0482(3) 0.0443(3) 0.000 0.00610(18) 0.000
S1 0.0293(8) 0.0463(9) 0.0515(10) 0.000 0.0103(7) 0.000
S2 0.0306(5) 0.0239(5) 0.0499(6) -0.0014(4) 0.0069(5) 0.0017(4)
S3 0.0369(6) 0.0346(6) 0.0561(7) 0.0041(5) 0.0150(5) -0.0041(5)
N1 0.0313(19) 0.038(2) 0.046(2) -0.0001(16) 0.0118(16) -0.0021(15)
C1 0.031(2) 0.030(2) 0.028(2) -0.0009(16) 0.0065(15) -0.0034(16)
C2 0.036(2) 0.0216(19) 0.036(2) 0.0003(16) 0.0078(17) 0.0001(16)
C3 0.030(2) 0.0255(19) 0.0278(19) 0.0002(15) 0.0046(15) 0.0027(16)
C4 0.029(3) 0.025(3) 0.031(3) 0.000 0.003(2) 0.000
C5 0.034(3) 0.030(3) 0.028(3) 0.000 0.007(2) 0.000
C10 0.033(2) 0.054(3) 0.072(3) 0.003(2) 0.023(2) -0.002(2)

loop_
_atom_type_symbol
_atom_type_description
_atom_type_scat_dispersion_real
_atom_type_scat_dispersion_imag
_atom_type_scat_source
C C 0.0033 0.0016 'International Tables Vol C Tables 4.2.6.8 and 6.1.1.4'
H H 0.0000 0.0000 'International Tables Vol C Tables 4.2.6.8 and 6.1.1.4'
N N 0.0061 0.0033 'International Tables Vol C Tables 4.2.6.8 and 6.1.1.4'
S S 0.1246 0.1234 'International Tables Vol C Tables 4.2.6.8 and 6.1.1.4'
I I -0.4742 1.8119 'International Tables Vol C Tables 4.2.6.8 and 6.1.1.4'

loop_
_geom_angle_atom_site_label_1
_geom_angle_atom_site_label_2
_geom_angle_atom_site_label_3
_geom_angle
_geom_angle_site_symmetry_1
_geom_angle_site_symmetry_3
_geom_angle_publ_flag
I2 I1 I2 180.0 . 5_656 ?
N1 S1 N1 101.6(2) 6 . ?
C4 S2 C3 96.06(19) . . ?
C10 S3 C5 94.5(2) . . ?
C1 N1 S1 105.8(3) . . ?
N1 C1 C2 126.0(3) . . ?
N1 C1 C1 113.4(2) . 6 ?
C2 C1 C1 120.6(2) . 6 ?
C3 C2 C1 117.8(3) . . ?
C2 C3 C3 121.6(2) . 6 ?
C2 C3 S2 122.7(3) . . ?
C3 C3 S2 115.72(12) 6 . ?
C5 C4 S2 121.88(16) . . ?
C5 C4 S2 121.88(16) . 6 ?
S2 C4 S2 116.2(3) . 6 ?
C4 C5 S3 122.43(16) . 6 ?
C4 C5 S3 122.43(16) . . ?
S3 C5 S3 115.1(3) 6 . ?
C10 C10 S3 117.92(15) 6 . ?

loop_
_geom_bond_atom_site_label_1
_geom_bond_atom_site_label_2
_geom_bond_distance
_geom_bond_site_symmetry_2
_geom_bond_publ_flag
I1 I2 2.9193(7) . ?
I1 I2 2.9194(7) 5_656 ?
S1 N1 1.616(3) 6 ?
S1 N1 1.616(3) . ?
S2 C4 1.742(3) . ?
S2 C3 1.749(4) . ?
S3 C10 1.724(4) . ?
S3 C5 1.738(3) . ?
N1 C1 1.349(5) . ?
C1 C2 1.411(5) . ?
C1 C1 1.433(7) 6 ?
C2 C3 1.364(5) . ?
C3 C3 1.440(7) 6 ?
C4 C5 1.355(7) . ?
C4 S2 1.742(3) 6 ?
C5 S3 1.738(3) 6 ?
C10 C10 1.319(9) 6 ?
